data_7211607
loop_
_publ_author_name
'Wang, Zhao-Xi'
'Wu, Qiong-Fang'
'Liu, Hong-Jiang'
'Shao, Min'
'Xiao, Hong-Ping'
'Li, Ming-Xing'

_publ_section_title
;
 2D and 3D lanthanide coordination polymers constructed from
 benzimidazole-5,6-dicarboxylic acid and sulfate bridged secondary
 building units
;
_journal_issue 4
_journal_name_full CrystEngComm
_journal_page_first 1139
_journal_paper_doi 10.1039/b910701k
_journal_volume 12
_journal_year 2010
_chemical_formula_moiety 'C18 H14 N4 O15 Pr2 S'
_chemical_formula_sum 'C18 H14 N4 O15 Pr2 S'
_chemical_formula_weight 840.21
_chemical_name_systematic
;
?
;
_space_group_IT_number 2
_symmetry_cell_setting triclinic
_symmetry_space_group_name_Hall '-P 1'
_symmetry_space_group_name_H-M 'P -1'
_atom_sites_solution_hydrogens geom
_atom_sites_solution_primary direct
_atom_sites_solution_secondary difmap
_audit_creation_method SHELXL-97
_cell_angle_alpha 91.200(2)
_cell_angle_beta 107.652(2)
_cell_angle_gamma 118.4730(10)
_cell_formula_units_Z 2
_cell_length_a 9.5697(13)
_cell_length_b 9.9532(13)
_cell_length_c 14.288(2)
_cell_measurement_reflns_used 3794
_cell_measurement_temperature 293(2)
_cell_measurement_theta_max 24.31
_cell_measurement_theta_min 1.86
_cell_volume 1117.5(3)
_computing_cell_refinement 'SAINT (Bruker, 2002)'
_computing_data_collection 'SMART (Bruker, 2002)'
_computing_data_reduction 'SAINT (Bruker, 2002)'
_computing_molecular_graphics 'SHELXTL(Bruker, 2002)'
_computing_publication_material 'SHELXTL(Bruker, 2002)'
_computing_structure_refinement 'SHELXL97 (Sheldrick, 1997)'
_computing_structure_solution 'SHELXS97 (Sheldrick, 1997)'
_diffrn_ambient_temperature 293(2)
_diffrn_measured_fraction_theta_full 0.975
_diffrn_measured_fraction_theta_max 0.975
_diffrn_measurement_device_type 'Bruker APEX area-detector diffractometer'
_diffrn_measurement_method '\f and \w scans'
_diffrn_radiation_monochromator graphite
_diffrn_radiation_source 'fine-focus sealed tube'
_diffrn_radiation_type MoK\a
_diffrn_radiation_wavelength 0.71073
_diffrn_reflns_av_R_equivalents 0.0315
_diffrn_reflns_av_sigmaI/netI 0.0559
_diffrn_reflns_limit_h_max 11
_diffrn_reflns_limit_h_min -10
_diffrn_reflns_limit_k_max 7
_diffrn_reflns_limit_k_min -11
_diffrn_reflns_limit_l_max 17
_diffrn_reflns_limit_l_min -17
_diffrn_reflns_number 5823
_diffrn_reflns_theta_full 25.20
_diffrn_reflns_theta_max 25.20
_diffrn_reflns_theta_min 2.37
_exptl_absorpt_coefficient_mu 4.495
_exptl_absorpt_correction_T_max 0.510
_exptl_absorpt_correction_T_min 0.416
_exptl_absorpt_correction_type multi-scan
_exptl_absorpt_process_details '(SADABS; Bruker, 2002)'
_exptl_crystal_colour Colorless
_exptl_crystal_density_diffrn 2.497
_exptl_crystal_density_method 'not measured'
_exptl_crystal_description sheet
_exptl_crystal_F_000 808
_exptl_crystal_size_max 0.21
_exptl_crystal_size_mid 0.17
_exptl_crystal_size_min 0.15
_refine_diff_density_max 2.252
_refine_diff_density_min -1.690
_refine_diff_density_rms 0.202
_refine_ls_extinction_method none
_refine_ls_goodness_of_fit_ref 1.045
_refine_ls_hydrogen_treatment constr
_refine_ls_matrix_type full
_refine_ls_number_parameters 361
_refine_ls_number_reflns 3926
_refine_ls_number_restraints 6
_refine_ls_restrained_S_all 1.044
_refine_ls_R_factor_all 0.0498
_refine_ls_R_factor_gt 0.0425
_refine_ls_shift/su_max 0.001
_refine_ls_shift/su_mean 0.000
_refine_ls_structure_factor_coef Fsqd
_refine_ls_weighting_details 'calc w=1/[\s^2^(Fo^2^)+(0.0284P)^2^+14.4362P] where P=(Fo^2^+2Fc^2^)/3'
_refine_ls_weighting_scheme calc
_refine_ls_wR_factor_gt 0.0990
_refine_ls_wR_factor_ref 0.1028
_reflns_number_gt 3388
_reflns_number_total 3926
_reflns_threshold_expression >2sigma(I)
_cod_data_source_file b910701k.txt
_cod_data_source_block Pr
_cod_depositor_comments
;
The following automatic conversions were performed:

'_symmetry_cell_setting' value 'Triclinic' changed to 'triclinic'
according to /home/saulius/struct/CIF-dictionaries/cif_core.dic
dictionary named 'cif_core.dic' version 2.4.2 from
2011-04-26.

'_exptl_absorpt_correction_type' value 'Multi-scan'
changed to 'multi-scan' according to
/home/saulius/struct/CIF-dictionaries/cif_core.dic dictionary named
'cif_core.dic' version 2.4.2 from 2011-04-26.

Automatic conversion script
Id: cif_fix_values 1891 2012-01-12 08:04:46Z andrius 
;
_cod_database_code 7211607

loop_
_symmetry_equiv_pos_as_xyz
'x, y, z'
'-x, -y, -z'

loop_
_atom_site_label
_atom_site_type_symbol
_atom_site_fract_x
_atom_site_fract_y
_atom_site_fract_z
_atom_site_U_iso_or_equiv
_atom_site_adp_type
_atom_site_occupancy
_atom_site_symmetry_multiplicity
_atom_site_calc_flag
_atom_site_refinement_flags
C1 C 0.7858(10) 0.1240(9) 0.2559(6) 0.0138(16) Uani 1 1 d .
C2 C 0.6646(10) -0.0448(9) 0.2103(6) 0.0145(16) Uani 1 1 d .
C3 C 0.5426(10) -0.0813(9) 0.1158(6) 0.0159(16) Uani 1 1 d .
H3 H 0.5275 -0.0048 0.0860 0.019 Uiso 1 1 calc R
C4 C 0.4445(10) -0.2371(10) 0.0680(6) 0.0174(17) Uani 1 1 d .
C5 C 0.2759(12) -0.4636(11) -0.0346(7) 0.028(2) Uani 1 1 d .
H5 H 0.1950 -0.5386 -0.0918 0.034 Uiso 1 1 calc R
C6 C 0.4652(10) -0.3519(10) 0.1116(6) 0.0204(18) Uani 1 1 d .
C7 C 0.5896(10) -0.3152(10) 0.2075(6) 0.0191(18) Uani 1 1 d .
H7 H 0.6053 -0.3921 0.2364 0.023 Uiso 1 1 calc R
C8 C 0.6871(10) -0.1609(9) 0.2567(6) 0.0155(16) Uani 1 1 d .
C9 C 0.8195(9) -0.1285(8) 0.3562(5) 0.0085(14) Uani 1 1 d U
C10 C 0.5867(8) -0.0405(9) 0.6440(5) 0.0097(15) Uani 1 1 d .
C11 C 0.6834(9) -0.0004(9) 0.7543(6) 0.0140(16) Uani 1 1 d .
C12 C 0.6477(11) -0.1242(10) 0.8032(6) 0.0186(17) Uani 1 1 d .
H12 H 0.5714 -0.2265 0.7686 0.022 Uiso 1 1 calc R
C13 C 0.7304(10) -0.0898(10) 0.9065(6) 0.0174(17) Uani 1 1 d .
C14 C 0.8429(11) -0.0843(10) 1.0654(6) 0.0209(18) Uani 1 1 d .
H14 H 0.8670 -0.1195 1.1248 0.025 Uiso 1 1 calc R
C15 C 0.8392(10) 0.0649(10) 0.9596(6) 0.0149(16) Uani 1 1 d .
C16 C 0.8714(10) 0.1894(9) 0.9102(6) 0.0165(17) Uani 1 1 d .
H16 H 0.9419 0.2918 0.9455 0.020 Uiso 1 1 calc R
C17 C 0.7953(10) 0.1560(10) 0.8066(6) 0.0166(17) Uani 1 1 d .
C18 C 0.8409(10) 0.2867(10) 0.7531(6) 0.0169(17) Uani 1 1 d .
N1 N 0.3223(9) -0.3112(8) -0.0262(5) 0.0239(16) Uani 1 1 d .
H1 H 0.2834 -0.2688 -0.0707 0.029 Uiso 1 1 calc R
N2 N 0.3554(10) -0.4950(9) 0.0451(6) 0.0328(19) Uani 1 1 d .
N3 N 0.9095(9) 0.0636(8) 1.0609(5) 0.0178(15) Uani 1 1 d .
N4 N 0.7366(9) -0.1807(9) 0.9766(5) 0.0205(15) Uani 1 1 d .
H4 H 0.6824 -0.2809 0.9657 0.025 Uiso 1 1 calc R
O1 O 0.8120(8) 0.2251(7) 0.2018(4) 0.0219(13) Uani 1 1 d .
O2 O 0.8742(7) 0.1631(6) 0.3489(4) 0.0154(12) Uani 1 1 d .
O3 O 0.7899(7) -0.1045(7) 0.4354(4) 0.0202(13) Uani 1 1 d .
O4 O 0.9490(7) -0.1294(7) 0.3582(4) 0.0246(14) Uani 1 1 d .
O5 O 0.6477(7) -0.0652(7) 0.5835(4) 0.0226(13) Uani 1 1 d .
O6 O 0.4494(7) -0.0382(7) 0.6161(4) 0.0258(14) Uani 1 1 d .
O8 O 0.8108(7) 0.2646(7) 0.6592(4) 0.0206(13) Uani 1 1 d .
O7 O 0.9138(8) 0.4254(7) 0.8014(4) 0.0257(14) Uani 1 1 d .
O9 O 0.7774(7) 0.3673(7) 0.4868(4) 0.0214(13) Uani 1 1 d .
O10 O 0.8589(8) 0.4616(8) 0.3449(4) 0.0252(14) Uani 1 1 d .
O11 O 0.6160(7) 0.4561(7) 0.3660(4) 0.0217(13) Uani 1 1 d .
O12 O 0.9000(7) 0.6361(7) 0.4835(4) 0.0203(13) Uani 1 1 d .
O13 O 0.8416(8) 0.6704(8) 0.7961(5) 0.0317(15) Uani 1 1 d .
H13C H 0.8073 0.6012 0.8307 0.038 Uiso 1 1 d R
H13B H 0.9294 0.7527 0.8343 0.038 Uiso 1 1 d R
O14 O 0.7568(10) 0.7162(9) 0.5955(5) 0.0401(18) Uani 1 1 d .
H14B H 0.7836 0.7596 0.5482 0.048 Uiso 1 1 d R
H14A H 0.7834 0.7807 0.6467 0.048 Uiso 1 1 d R
O15 O 0.5842(8) 0.3964(8) 0.6168(6) 0.0389(17) Uani 1 1 d .
H15A H 0.5277 0.4004 0.5592 0.047 Uiso 1 1 d R
H15B H 0.5805 0.4464 0.6641 0.047 Uiso 1 1 d R
Pr1 Pr 0.82305(5) 0.13701(5) 0.51085(3) 0.01285(13) Uani 1 1 d .
Pr2 Pr 0.90053(5) 0.56440(5) 0.65929(3) 0.01434(13) Uani 1 1 d .
S1 S 0.7833(2) 0.4778(2) 0.41654(14) 0.0132(4) Uani 1 1 d .

loop_
_atom_site_aniso_label
_atom_site_aniso_U_11
_atom_site_aniso_U_22
_atom_site_aniso_U_33
_atom_site_aniso_U_23
_atom_site_aniso_U_13
_atom_site_aniso_U_12
C1 0.018(4) 0.010(4) 0.016(4) 0.001(3) 0.006(3) 0.010(3)
C2 0.019(4) 0.013(4) 0.016(4) 0.005(3) 0.011(3) 0.008(3)
C3 0.017(4) 0.012(4) 0.013(4) 0.002(3) 0.002(3) 0.005(3)
C4 0.020(4) 0.021(5) 0.012(4) 0.003(3) 0.004(3) 0.012(4)
C5 0.028(5) 0.020(5) 0.021(5) -0.001(4) -0.004(4) 0.009(4)
C6 0.021(4) 0.017(4) 0.017(4) 0.004(3) 0.003(3) 0.007(4)
C7 0.020(4) 0.012(4) 0.020(4) 0.006(3) -0.002(3) 0.009(4)
C8 0.016(4) 0.015(4) 0.012(4) 0.001(3) 0.004(3) 0.006(3)
C9 0.008(2) 0.007(3) 0.009(3) 0.003(2) 0.0012(19) 0.003(2)
C10 0.004(3) 0.011(4) 0.008(4) -0.004(3) -0.002(3) 0.002(3)
C11 0.014(4) 0.014(4) 0.014(4) 0.000(3) 0.003(3) 0.008(3)
C12 0.025(4) 0.015(4) 0.015(4) 0.003(3) 0.010(3) 0.007(4)
C13 0.020(4) 0.015(4) 0.021(4) 0.007(3) 0.010(3) 0.010(4)
C14 0.028(4) 0.027(5) 0.018(4) 0.010(4) 0.012(4) 0.019(4)
C15 0.018(4) 0.019(4) 0.012(4) 0.002(3) 0.005(3) 0.013(4)
C16 0.018(4) 0.011(4) 0.022(4) 0.004(3) 0.008(3) 0.008(3)
C17 0.018(4) 0.022(5) 0.016(4) 0.003(3) 0.005(3) 0.015(4)
C18 0.016(4) 0.031(5) 0.010(4) 0.007(3) 0.003(3) 0.017(4)
N1 0.023(4) 0.018(4) 0.020(4) 0.002(3) 0.000(3) 0.007(3)
N2 0.034(4) 0.016(4) 0.029(4) 0.004(3) -0.001(4) 0.005(4)
N3 0.025(4) 0.020(4) 0.010(3) 0.002(3) 0.006(3) 0.013(3)
N4 0.020(3) 0.019(4) 0.024(4) 0.007(3) 0.010(3) 0.009(3)
O1 0.032(3) 0.016(3) 0.012(3) 0.003(2) 0.008(2) 0.008(3)
O2 0.020(3) 0.011(3) 0.008(3) 0.000(2) 0.000(2) 0.006(2)
O3 0.029(3) 0.017(3) 0.015(3) 0.000(2) 0.007(2) 0.012(3)
O4 0.017(3) 0.032(4) 0.020(3) -0.003(3) 0.001(2) 0.013(3)
O5 0.029(3) 0.019(3) 0.023(3) 0.004(3) 0.014(3) 0.011(3)
O6 0.024(3) 0.030(4) 0.022(3) 0.003(3) 0.006(3) 0.015(3)
O8 0.030(3) 0.018(3) 0.015(3) 0.007(2) 0.011(2) 0.012(3)
O7 0.044(4) 0.012(3) 0.016(3) 0.004(2) 0.008(3) 0.012(3)
O9 0.026(3) 0.019(3) 0.018(3) 0.004(2) 0.009(2) 0.010(3)
O10 0.030(3) 0.034(4) 0.019(3) 0.004(3) 0.009(3) 0.021(3)
O11 0.016(3) 0.025(3) 0.021(3) 0.001(3) -0.001(2) 0.011(3)
O12 0.020(3) 0.016(3) 0.017(3) -0.003(2) 0.002(2) 0.006(3)
O13 0.033(4) 0.027(4) 0.030(4) -0.006(3) 0.011(3) 0.012(3)
O14 0.063(5) 0.049(5) 0.044(4) 0.025(4) 0.034(4) 0.046(4)
O15 0.025(3) 0.034(4) 0.051(5) -0.002(3) 0.013(3) 0.010(3)
Pr1 0.0148(2) 0.0130(2) 0.0114(2) 0.00190(17) 0.00418(17) 0.00777(19)
Pr2 0.0172(2) 0.0128(2) 0.0139(2) 0.00204(17) 0.00587(17) 0.0081(2)
S1 0.0154(9) 0.0125(10) 0.0129(9) 0.0009(7) 0.0038(7) 0.0088(8)

loop_
_atom_type_symbol
_atom_type_description
_atom_type_scat_dispersion_real
_atom_type_scat_dispersion_imag
_atom_type_scat_source
C C 0.0033 0.0016 'International Tables Vol C Tables 4.2.6.8 and 6.1.1.4'
H H 0.0000 0.0000 'International Tables Vol C Tables 4.2.6.8 and 6.1.1.4'
N N 0.0061 0.0033 'International Tables Vol C Tables 4.2.6.8 and 6.1.1.4'
O O 0.0106 0.0060 'International Tables Vol C Tables 4.2.6.8 and 6.1.1.4'
S S 0.1246 0.1234 'International Tables Vol C Tables 4.2.6.8 and 6.1.1.4'
Pr Pr -0.2180 2.8214 'International Tables Vol C Tables 4.2.6.8 and 6.1.1.4'

loop_
_geom_angle_atom_site_label_1
_geom_angle_atom_site_label_2
_geom_angle_atom_site_label_3
_geom_angle
_geom_angle_site_symmetry_1
_geom_angle_site_symmetry_3
O1 C1 O2 120.0(7) . .
O1 C1 C2 120.7(7) . .
O2 C1 C2 119.0(7) . .
O1 C1 Pr2 61.9(4) . 2_766
O2 C1 Pr2 59.3(4) . 2_766
C2 C1 Pr2 163.4(5) . 2_766
C3 C2 C8 121.7(7) . .
C3 C2 C1 117.2(7) . .
C8 C2 C1 120.7(7) . .
C4 C3 C2 117.1(7) . .
C4 C3 H3 121.5 . .
C2 C3 H3 121.5 . .
N1 C4 C6 105.7(7) . .
N1 C4 C3 132.1(8) . .
C6 C4 C3 122.1(7) . .
N2 C5 N1 113.4(8) . .
N2 C5 H5 123.3 . .
N1 C5 H5 123.3 . .
C4 C6 N2 109.4(7) . .
C4 C6 C7 121.0(8) . .
N2 C6 C7 129.4(8) . .
C8 C7 C6 117.7(7) . .
C8 C7 H7 121.2 . .
C6 C7 H7 121.2 . .
C7 C8 C2 120.4(7) . .
C7 C8 C9 115.3(7) . .
C2 C8 C9 124.2(7) . .
O4 C9 O3 123.8(7) . .
O4 C9 C8 118.3(7) . .
O3 C9 C8 117.9(6) . .
O5 C10 O6 122.9(7) . .
O5 C10 C11 120.1(6) . .
O6 C10 C11 116.9(6) . .
C12 C11 C17 121.9(7) . .
C12 C11 C10 116.0(7) . .
C17 C11 C10 121.9(7) . .
C11 C12 C13 117.2(8) . .
C11 C12 H12 121.4 . .
C13 C12 H12 121.4 . .
N4 C13 C12 133.0(8) . .
N4 C13 C15 105.5(7) . .
C12 C13 C15 121.5(7) . .
N3 C14 N4 113.9(7) . .
N3 C14 H14 123.1 . .
N4 C14 H14 123.1 . .
C16 C15 N3 130.0(7) . .
C16 C15 C13 121.0(7) . .
N3 C15 C13 108.7(7) . .
C17 C16 C15 117.9(8) . .
C17 C16 H16 121.0 . .
C15 C16 H16 121.0 . .
C16 C17 C11 120.3(8) . .
C16 C17 C18 118.2(7) . .
C11 C17 C18 121.4(7) . .
O7 C18 O8 118.8(7) . .
O7 C18 C17 119.6(7) . .
O8 C18 C17 121.5(8) . .
O7 C18 Pr2 55.3(4) . .
O8 C18 Pr2 64.2(4) . .
C17 C18 Pr2 170.6(5) . .
C5 N1 C4 106.5(7) . .
C5 N1 H1 126.8 . .
C4 N1 H1 126.8 . .
C5 N2 C6 104.9(8) . .
C14 N3 C15 104.6(7) . .
C14 N4 C13 107.3(7) . .
C14 N4 H4 126.3 . .
C13 N4 H4 126.3 . .
C1 O1 Pr2 93.1(5) . 2_766
C1 O2 Pr1 137.7(5) . .
C1 O2 Pr2 95.5(5) . 2_766
Pr1 O2 Pr2 115.75(19) . 2_766
C9 O3 Pr1 127.3(5) . .
C9 O4 Pr1 133.9(5) . 2_756
C10 O5 Pr1 123.3(5) . .
C10 O6 Pr1 146.0(5) . 2_656
C18 O8 Pr1 149.1(5) . .
C18 O8 Pr2 90.5(5) . .
Pr1 O8 Pr2 113.2(2) . .
C18 O7 Pr2 99.8(5) . .
S1 O9 Pr1 140.5(3) . .
S1 O9 Pr2 98.9(3) . .
Pr1 O9 Pr2 112.5(2) . .
S1 O10 Pr2 140.0(3) . 2_766
S1 O12 Pr1 132.8(3) . 2_766
S1 O12 Pr2 100.8(3) . .
Pr1 O12 Pr2 113.6(2) 2_766 .
Pr2 O13 H13C 109.0 . .
Pr2 O13 H13B 112.0 . .
H13C O13 H13B 109.2 . .
Pr2 O14 H14B 113.1 . .
Pr2 O14 H14A 105.1 . .
H14B O14 H14A 113.2 . .
Pr2 O15 H15A 112.3 . .
Pr2 O15 H15B 95.3 . .
H15A O15 H15B 112.7 . .
O6 Pr1 O5 79.7(2) 2_656 .
O6 Pr1 O4 157.4(2) 2_656 2_756
O5 Pr1 O4 82.1(2) . 2_756
O6 Pr1 O3 81.4(2) 2_656 .
O5 Pr1 O3 74.53(19) . .
O4 Pr1 O3 80.88(19) 2_756 .
O6 Pr1 O2 74.20(19) 2_656 .
O5 Pr1 O2 138.03(18) . .
O4 Pr1 O2 112.09(19) 2_756 .
O3 Pr1 O2 69.54(18) . .
O6 Pr1 O12 127.3(2) 2_656 2_766
O5 Pr1 O12 152.74(19) . 2_766
O4 Pr1 O12 72.3(2) 2_756 2_766
O3 Pr1 O12 109.50(19) . 2_766
O2 Pr1 O12 63.48(17) . 2_766
O6 Pr1 O8 105.1(2) 2_656 .
O5 Pr1 O8 71.56(19) . .
O4 Pr1 O8 81.49(19) 2_756 .
O3 Pr1 O8 143.50(19) . .
O2 Pr1 O8 146.97(18) . .
O12 Pr1 O8 95.06(19) 2_766 .
O6 Pr1 O9 73.5(2) 2_656 .
O5 Pr1 O9 118.34(19) . .
O4 Pr1 O9 127.59(19) 2_756 .
O3 Pr1 O9 148.32(18) . .
O2 Pr1 O9 85.01(18) . .
O12 Pr1 O9 72.97(19) 2_766 .
O8 Pr1 O9 63.93(18) . .
O10 Pr2 O7 83.8(2) 2_766 .
O10 Pr2 O14 140.1(2) 2_766 .
O7 Pr2 O14 133.9(2) . .
O10 Pr2 O15 139.1(2) 2_766 .
O7 Pr2 O15 83.2(2) . .
O14 Pr2 O15 69.9(2) . .
O10 Pr2 O13 133.6(2) 2_766 .
O7 Pr2 O13 68.7(2) . .
O14 Pr2 O13 68.7(2) . .
O15 Pr2 O13 75.4(2) . .
O10 Pr2 O2 74.5(2) 2_766 2_766
O7 Pr2 O2 127.61(18) . 2_766
O14 Pr2 O2 71.3(2) . 2_766
O15 Pr2 O2 141.1(2) . 2_766
O13 Pr2 O2 93.0(2) . 2_766
O10 Pr2 O12 81.85(19) 2_766 .
O7 Pr2 O12 160.13(19) . .
O14 Pr2 O12 64.0(2) . .
O15 Pr2 O12 98.8(2) . .
O13 Pr2 O12 131.0(2) . .
O2 Pr2 O12 60.93(17) 2_766 .
O10 Pr2 O1 68.25(19) 2_766 2_766
O7 Pr2 O1 77.93(19) . 2_766
O14 Pr2 O1 102.9(2) . 2_766
O15 Pr2 O1 144.5(2) . 2_766
O13 Pr2 O1 69.8(2) . 2_766
O2 Pr2 O1 49.82(17) 2_766 2_766
O12 Pr2 O1 109.08(17) . 2_766
O10 Pr2 O9 75.56(19) 2_766 .
O7 Pr2 O9 109.92(18) . .
O14 Pr2 O9 97.3(2) . .
O15 Pr2 O9 72.9(2) . .
O13 Pr2 O9 148.18(19) . .
O2 Pr2 O9 109.81(17) 2_766 .
O12 Pr2 O9 52.98(18) . .
O1 Pr2 O9 141.98(18) 2_766 .
O10 Pr2 O8 72.8(2) 2_766 .
O7 Pr2 O8 50.00(18) . .
O14 Pr2 O8 137.5(2) . .
O15 Pr2 O8 69.2(2) . .
O13 Pr2 O8 110.7(2) . .
O2 Pr2 O8 147.31(17) 2_766 .
O12 Pr2 O8 112.09(17) . .
O1 Pr2 O8 116.99(18) 2_766 .
O9 Pr2 O8 59.92(17) . .
O10 Pr2 C1 72.3(2) 2_766 2_766
O7 Pr2 C1 102.9(2) . 2_766
O14 Pr2 C1 84.8(2) . 2_766
O15 Pr2 C1 148.5(2) . 2_766
O13 Pr2 C1 78.1(2) . 2_766
O2 Pr2 C1 25.17(19) 2_766 2_766
O12 Pr2 C1 85.80(19) . 2_766
O1 Pr2 C1 24.96(19) 2_766 2_766
O9 Pr2 C1 130.57(19) . 2_766
O8 Pr2 C1 137.65(19) . 2_766
O10 Pr2 C18 79.4(2) 2_766 .
O7 Pr2 C18 24.9(2) . .
O14 Pr2 C18 139.8(2) . .
O15 Pr2 C18 72.7(2) . .
O13 Pr2 C18 88.3(2) . .
O2 Pr2 C18 145.13(19) 2_766 .
O12 Pr2 C18 137.3(2) . .
O1 Pr2 C18 98.98(19) 2_766 .
O9 Pr2 C18 85.2(2) . .
O8 Pr2 C18 25.31(19) . .
C1 Pr2 C18 123.5(2) 2_766 .
O11 S1 O10 111.6(3) . .
O11 S1 O9 111.1(4) . .
O10 S1 O9 110.6(3) . .
O11 S1 O12 110.6(3) . .
O10 S1 O12 108.8(4) . .
O9 S1 O12 103.9(3) . .
O11 S1 Pr2 111.8(2) . .
O10 S1 Pr2 136.5(2) . .
O9 S1 Pr2 54.1(2) . .
O12 S1 Pr2 52.2(2) . .

loop_
_geom_bond_atom_site_label_1
_geom_bond_atom_site_label_2
_geom_bond_distance
_geom_bond_site_symmetry_2
C1 O1 1.258(10) .
C1 O2 1.272(9) .
C1 C2 1.493(11) .
C1 Pr2 2.976(8) 2_766
C2 C3 1.392(11) .
C2 C8 1.415(11) .
C3 C4 1.390(11) .
C3 H3 0.9300 .
C4 N1 1.380(10) .
C4 C6 1.380(12) .
C5 N2 1.300(12) .
C5 N1 1.353(12) .
C5 H5 0.9300 .
C6 N2 1.395(11) .
C6 C7 1.415(11) .
C7 C8 1.383(11) .
C7 H7 0.9300 .
C8 C9 1.494(10) .
C9 O4 1.236(9) .
C9 O3 1.290(9) .
C10 O5 1.259(9) .
C10 O6 1.264(9) .
C10 C11 1.495(10) .
C11 C12 1.380(11) .
C11 C17 1.416(11) .
C12 C13 1.390(11) .
C12 H12 0.9300 .
C13 N4 1.371(11) .
C13 C15 1.405(12) .
C14 N3 1.308(11) .
C14 N4 1.342(11) .
C14 H14 0.9300 .
C15 C16 1.389(11) .
C15 N3 1.403(10) .
C16 C17 1.389(11) .
C16 H16 0.9300 .
C17 C18 1.473(12) .
C18 O7 1.272(10) .
C18 O8 1.274(9) .
C18 Pr2 2.979(8) .
N1 H1 0.8600 .
N4 H4 0.8600 .
O1 Pr2 2.630(6) 2_766
O2 Pr1 2.500(5) .
O2 Pr2 2.571(5) 2_766
O3 Pr1 2.449(5) .
O4 Pr1 2.440(6) 2_756
O5 Pr1 2.422(6) .
O6 Pr1 2.381(6) 2_656
O8 Pr1 2.510(6) .
O8 Pr2 2.683(6) .
O7 Pr2 2.486(6) .
O9 S1 1.498(6) .
O9 Pr1 2.541(6) .
O9 Pr2 2.673(6) .
O10 S1 1.466(6) .
O10 Pr2 2.454(6) 2_766
O11 S1 1.447(5) .
O12 S1 1.502(6) .
O12 Pr1 2.507(6) 2_766
O12 Pr2 2.624(6) .
O13 Pr2 2.530(6) .
O13 H13C 0.8500 .
O13 H13B 0.8500 .
O14 Pr2 2.506(6) .
O14 H14B 0.8499 .
O14 H14A 0.8501 .
O15 Pr2 2.519(6) .
O15 H15A 0.8500 .
O15 H15B 0.8500 .
Pr1 O6 2.381(6) 2_656
Pr1 O4 2.440(6) 2_756
Pr1 O12 2.507(6) 2_766
Pr2 O10 2.454(6) 2_766
Pr2 O2 2.571(5) 2_766
Pr2 O1 2.630(6) 2_766
Pr2 C1 2.976(8) 2_766

loop_
_geom_hbond_atom_site_label_D
_geom_hbond_atom_site_label_H
_geom_hbond_atom_site_label_A
_geom_hbond_distance_DH
_geom_hbond_distance_HA
_geom_hbond_distance_DA
_geom_hbond_angle_DHA
_geom_hbond_site_symmetry_A
N1 H1 O1 0.86 1.98 2.804(9) 161.5 2_655
N4 H4 N2 0.86 2.08 2.894(11) 158.5 2_646
O13 H13B N3 0.85 1.94 2.769(9) 165.2 2_767
O14 H14B O3 0.85 2.12 2.931(9) 159.1 1_565
O15 H15B O11 0.85 2.44 2.973(9) 121.8 2_666
O13 H13C N2 0.85 2.62 3.371(11) 147.7 2_656
O15 H15B O13 0.85 2.53 3.089(9) 123.8 .
O15 H15A O14 0.85 2.76 2.878(10) 89.2 .
